data_4302714
loop_
_publ_author_name
'Minoru Mitsumi'
'Yuji Yoshida'
'Akihisa Kohyama'
'Yasutaka Kitagawa'
'Yoshiki Ozawa'
'Mototada Kobayashi'
'Koshiro Toriumi'
'Makoto Tadokoro'
'Naoshi Ikeda'
'Mitsutaka Okumura'
'Mohamedally Kurmoo'

_publ_contact_author_address
; 
Department of Material Science
Graduate School of Material Science
University of Hyogo
3-2-1 Kouto, Kamigori-cho, Ako-gun, Hyogo 678-1297, Japan 
;
_publ_contact_author_email mitsumi@sci.u-hyogo.ac.jp
_publ_contact_author_fax +81-791-58-0154
_publ_contact_author_name 'Mitsumi, Minoru'
_publ_contact_author_phone +81-791-58-0153
_publ_section_title
;
Syntheses, Structures and Solid-State Properties of MMX Mixed-Valence
Chains, [NiII/III2(RCS2)4I]\\infty (R = Et,n-Pr andn-Bu): Evidence of a
Spin-Peierls Transition
;
_journal_name_full 'Inorganic Chemistry'
_journal_page_first 6680
_journal_page_last 6691
_journal_paper_doi 10.1021/ic900630a
_journal_volume 48
_journal_year 2009
_chemical_formula_moiety 'C12 H20 I Ni2 S8'
_chemical_formula_sum 'C12 H20 I Ni2 S8'
_chemical_formula_weight 665.11
_space_group_IT_number 15
_symmetry_cell_setting monoclinic
_symmetry_Int_Tables_number 15
_symmetry_space_group_name_Hall '-C 2yc'
_symmetry_space_group_name_H-M 'C 1 2/c 1'
_atom_sites_solution_hydrogens geom
_atom_sites_solution_primary direct
_atom_sites_solution_secondary difmap
_audit_creation_method SHELXL-97
_cell_angle_alpha 90.00
_cell_angle_beta 114.459(3)
_cell_angle_gamma 90.00
_cell_formula_units_Z 4
_cell_length_a 17.274(3)
_cell_length_b 8.3751(14)
_cell_length_c 16.745(3)
_cell_measurement_reflns_used 4370
_cell_measurement_temperature 292(1)
_cell_measurement_theta_max 27.5
_cell_measurement_theta_min 3.3
_cell_volume 2205.1(7)
_computing_cell_refinement 'CRYSTAL CLEAR 1.3 (Rigaku, 2000)'
_computing_data_collection 'CRYSTAL CLEAR 1.3 (Rigaku, 2000)'
_computing_data_reduction 'SHELXL-97 (Sheldrick, 1997)'
_computing_molecular_graphics 'ORTEPII (Johnson, 1976)'
_computing_publication_material 'SHELXL-97 (Sheldrick, 1997)'
_computing_structure_refinement 'SHELXL-97 (Sheldrick, 1997)'
_computing_structure_solution 'SIR-97 (A. Altomare, 1999)'
_diffrn_ambient_temperature 292(2)
_diffrn_detector_area_resol_mean 14.62
_diffrn_measured_fraction_theta_full 0.967
_diffrn_measured_fraction_theta_max 0.967
_diffrn_measurement_device_type 'Rigaku/MSC Mercury CCD'
_diffrn_measurement_method \w
_diffrn_radiation_monochromator graphite
_diffrn_radiation_source 'rotating-anode X-ray tube'
_diffrn_radiation_type MoK\a
_diffrn_radiation_wavelength 0.71070
_diffrn_reflns_av_R_equivalents 0.0281
_diffrn_reflns_av_sigmaI/netI 0.0240
_diffrn_reflns_limit_h_max 22
_diffrn_reflns_limit_h_min -18
_diffrn_reflns_limit_k_max 10
_diffrn_reflns_limit_k_min -10
_diffrn_reflns_limit_l_max 21
_diffrn_reflns_limit_l_min -21
_diffrn_reflns_number 9977
_diffrn_reflns_theta_full 27.48
_diffrn_reflns_theta_max 27.48
_diffrn_reflns_theta_min 3.29
_exptl_absorpt_coefficient_mu 3.859
_exptl_absorpt_correction_T_max 0.6762
_exptl_absorpt_correction_T_min 0.6338
_exptl_absorpt_correction_type numerical
_exptl_crystal_colour black
_exptl_crystal_density_diffrn 2.003
_exptl_crystal_density_method 'not measured'
_exptl_crystal_description Prism
_exptl_crystal_F_000 1316
_exptl_crystal_size_max 0.130
_exptl_crystal_size_mid 0.110
_exptl_crystal_size_min 0.110
_refine_diff_density_max 0.427
_refine_diff_density_min -0.319
_refine_diff_density_rms 0.070
_refine_ls_extinction_coef 0.0000
_refine_ls_extinction_method none
_refine_ls_goodness_of_fit_ref 1.180
_refine_ls_hydrogen_treatment constr
_refine_ls_matrix_type full
_refine_ls_number_parameters 108
_refine_ls_number_reflns 2455
_refine_ls_number_restraints 0
_refine_ls_restrained_S_all 1.180
_refine_ls_R_factor_all 0.0337
_refine_ls_R_factor_gt 0.0276
_refine_ls_shift/su_max 0.000
_refine_ls_shift/su_mean 0.000
_refine_ls_structure_factor_coef Fsqd
_refine_ls_weighting_details 'calc w=1/[\s^2^(Fo^2^)+(0.0210P)^2^+2.4239P] where P=(Fo^2^+2Fc^2^)/3'
_refine_ls_weighting_scheme calc
_refine_ls_wR_factor_gt 0.0549
_refine_ls_wR_factor_ref 0.0566
_reflns_number_gt 2264
_reflns_number_total 2455
_reflns_threshold_expression >2sigma(I)
_cod_data_source_file ic900630a_si_001.cif
_cod_data_source_block '[Pt2(EtCS2)4I]_292K'
_cod_original_sg_symbol_H-M 'C 2/c'
_cod_database_code 4302714

loop_
_symmetry_equiv_pos_as_xyz
'x, y, z'
'-x, y, -z+1/2'
'x+1/2, y+1/2, z'
'-x+1/2, y+1/2, -z+1/2'
'-x, -y, -z'
'x, -y, z-1/2'
'-x+1/2, -y+1/2, -z'
'x+1/2, -y+1/2, z-1/2'

loop_
_atom_site_label
_atom_site_type_symbol
_atom_site_fract_x
_atom_site_fract_y
_atom_site_fract_z
_atom_site_U_iso_or_equiv
_atom_site_adp_type
_atom_site_occupancy
_atom_site_symmetry_multiplicity
_atom_site_calc_flag
_atom_site_refinement_flags
_atom_site_disorder_assembly
_atom_site_disorder_group
I1 I 0.0000 -0.27790(3) 0.2500 0.03535(9) Uani 1 2 d S . .
Ni1 Ni 0.0000 0.07058(5) 0.2500 0.02015(10) Uani 1 2 d S . .
Ni2 Ni 0.0000 0.37481(5) 0.2500 0.02095(10) Uani 1 2 d S . .
S1 S 0.12753(4) 0.05773(7) 0.36290(4) 0.02799(14) Uani 1 1 d . . .
S2 S 0.14112(4) 0.39100(7) 0.30709(4) 0.02901(14) Uani 1 1 d . . .
S3 S -0.06543(4) 0.05609(7) 0.33982(4) 0.02798(14) Uani 1 1 d . . .
S4 S 0.00357(4) 0.38492(7) 0.38482(4) 0.02888(14) Uani 1 1 d . . .
C1 C 0.18208(15) 0.2224(3) 0.36137(15) 0.0259(5) Uani 1 1 d . . .
C2 C 0.27785(16) 0.2151(3) 0.40971(18) 0.0368(6) Uani 1 1 d . . .
H2A H 0.2934 0.1342 0.4552 0.044 Uiso 1 1 calc R . .
H2B H 0.2992 0.3171 0.4376 0.044 Uiso 1 1 calc R . .
C3 C 0.31774(19) 0.1757(4) 0.3468(2) 0.0533(8) Uani 1 1 d . . .
H3A H 0.2955 0.0760 0.3182 0.080 Uiso 1 1 calc R . .
H3B H 0.3783 0.1673 0.3788 0.080 Uiso 1 1 calc R . .
H3C H 0.3047 0.2587 0.3037 0.080 Uiso 1 1 calc R . .
C4 C -0.04401(15) 0.2215(3) 0.40111(15) 0.0265(5) Uani 1 1 d . . .
C5 C -0.07084(19) 0.2248(4) 0.47622(18) 0.0414(7) Uani 1 1 d . . .
H5A H -0.0528 0.1264 0.5094 0.050 Uiso 1 1 calc R . .
H5B H -0.0421 0.3124 0.5151 0.050 Uiso 1 1 calc R . .
C6 C -0.1642(2) 0.2435(5) 0.4473(3) 0.0751(12) Uani 1 1 d . . .
H6A H -0.1832 0.3371 0.4113 0.113 Uiso 1 1 calc R . .
H6B H -0.1767 0.2542 0.4978 0.113 Uiso 1 1 calc R . .
H6C H -0.1928 0.1513 0.4142 0.113 Uiso 1 1 calc R . .

loop_
_atom_site_aniso_label
_atom_site_aniso_U_11
_atom_site_aniso_U_22
_atom_site_aniso_U_33
_atom_site_aniso_U_23
_atom_site_aniso_U_13
_atom_site_aniso_U_12
I1 0.04945(17) 0.01568(12) 0.04789(16) 0.000 0.02713(12) 0.000
Ni1 0.0230(2) 0.0166(2) 0.0215(2) 0.000 0.00981(16) 0.000
Ni2 0.0215(2) 0.0166(2) 0.0247(2) 0.000 0.00945(16) 0.000
S1 0.0275(3) 0.0257(3) 0.0271(3) 0.0036(2) 0.0077(2) 0.0016(2)
S2 0.0236(3) 0.0250(3) 0.0367(3) 0.0014(3) 0.0108(2) -0.0028(2)
S3 0.0349(3) 0.0244(3) 0.0298(3) 0.0000(2) 0.0185(3) -0.0030(2)
S4 0.0347(3) 0.0246(3) 0.0288(3) -0.0054(2) 0.0147(3) -0.0014(2)
C1 0.0252(12) 0.0280(12) 0.0248(11) -0.0050(10) 0.0105(9) 0.0014(9)
C2 0.0229(13) 0.0387(15) 0.0413(15) -0.0065(12) 0.0059(11) 0.0029(10)
C3 0.0339(16) 0.064(2) 0.070(2) 0.0045(18) 0.0297(15) 0.0072(15)
C4 0.0271(12) 0.0301(12) 0.0234(11) 0.0017(10) 0.0115(9) 0.0046(9)
C5 0.0551(18) 0.0451(16) 0.0343(14) -0.0009(12) 0.0289(13) 0.0024(13)
C6 0.072(3) 0.097(3) 0.086(3) 0.024(2) 0.063(2) 0.021(2)

loop_
_atom_type_symbol
_atom_type_description
_atom_type_scat_dispersion_real
_atom_type_scat_dispersion_imag
_atom_type_scat_source
C C 0.0033 0.0016 'International Tables Vol C Tables 4.2.6.8 and 6.1.1.4'
H H 0.0000 0.0000 'International Tables Vol C Tables 4.2.6.8 and 6.1.1.4'
I I -0.4742 1.8119 'International Tables Vol C Tables 4.2.6.8 and 6.1.1.4'
Ni Ni 0.3393 1.1124 'International Tables Vol C Tables 4.2.6.8 and 6.1.1.4'
S S 0.1246 0.1234 'International Tables Vol C Tables 4.2.6.8 and 6.1.1.4'

loop_
_geom_angle_atom_site_label_1
_geom_angle_atom_site_label_2
_geom_angle_atom_site_label_3
_geom_angle
_geom_angle_site_symmetry_1
_geom_angle_site_symmetry_3
_geom_angle_publ_flag
Ni2 I1 Ni1 180.0 1_545 . ?
S3 Ni1 S3 173.75(4) 2 . ?
S3 Ni1 S1 91.39(3) 2 2 ?
S3 Ni1 S1 88.31(3) . 2 ?
S3 Ni1 S1 88.31(3) 2 . ?
S3 Ni1 S1 91.39(3) . . ?
S1 Ni1 S1 174.48(4) 2 . ?
S3 Ni1 Ni2 93.124(18) 2 . ?
S3 Ni1 Ni2 93.124(18) . . ?
S1 Ni1 Ni2 92.761(18) 2 . ?
S1 Ni1 Ni2 92.761(18) . . ?
S3 Ni1 I1 86.876(18) 2 . ?
S3 Ni1 I1 86.876(18) . . ?
S1 Ni1 I1 87.239(18) 2 . ?
S1 Ni1 I1 87.239(18) . . ?
Ni2 Ni1 I1 180.0 . . ?
S2 Ni2 S2 173.01(4) . 2 ?
S2 Ni2 S4 89.93(2) . 2 ?
S2 Ni2 S4 89.80(2) 2 2 ?
S2 Ni2 S4 89.80(2) . . ?
S2 Ni2 S4 89.93(2) 2 . ?
S4 Ni2 S4 175.66(4) 2 . ?
S2 Ni2 Ni1 93.495(18) . . ?
S2 Ni2 Ni1 93.494(18) 2 . ?
S4 Ni2 Ni1 92.172(18) 2 . ?
S4 Ni2 Ni1 92.171(18) . . ?
S2 Ni2 I1 86.504(18) . 1_565 ?
S2 Ni2 I1 86.506(18) 2 1_565 ?
S4 Ni2 I1 87.828(18) 2 1_565 ?
S4 Ni2 I1 87.829(18) . 1_565 ?
Ni1 Ni2 I1 180.0 . 1_565 ?
C1 S1 Ni1 108.12(8) . . ?
C1 S2 Ni2 108.94(9) . . ?
C4 S3 Ni1 108.91(9) . . ?
C4 S4 Ni2 108.86(8) . . ?
C2 C1 S2 116.66(19) . . ?
C2 C1 S1 117.12(18) . . ?
S2 C1 S1 126.14(14) . . ?
C1 C2 C3 110.4(2) . . ?
C1 C2 H2A 109.6 . . ?
C3 C2 H2A 109.6 . . ?
C1 C2 H2B 109.6 . . ?
C3 C2 H2B 109.6 . . ?
H2A C2 H2B 108.1 . . ?
C2 C3 H3A 109.5 . . ?
C2 C3 H3B 109.5 . . ?
H3A C3 H3B 109.5 . . ?
C2 C3 H3C 109.5 . . ?
H3A C3 H3C 109.5 . . ?
H3B C3 H3C 109.5 . . ?
C5 C4 S3 117.40(19) . . ?
C5 C4 S4 117.44(19) . . ?
S3 C4 S4 125.15(14) . . ?
C6 C5 C4 113.3(3) . . ?
C6 C5 H5A 108.9 . . ?
C4 C5 H5A 108.9 . . ?
C6 C5 H5B 108.9 . . ?
C4 C5 H5B 108.9 . . ?
H5A C5 H5B 107.7 . . ?
C5 C6 H6A 109.5 . . ?
C5 C6 H6B 109.5 . . ?
H6A C6 H6B 109.5 . . ?
C5 C6 H6C 109.5 . . ?
H6A C6 H6C 109.5 . . ?
H6B C6 H6C 109.5 . . ?

loop_
_geom_bond_atom_site_label_1
_geom_bond_atom_site_label_2
_geom_bond_distance
_geom_bond_site_symmetry_2
_geom_bond_publ_flag
I1 Ni2 2.9085(6) 1_545 ?
I1 Ni1 2.9186(6) . ?
Ni1 S3 2.2276(7) 2 ?
Ni1 S3 2.2276(7) . ?
Ni1 S1 2.2338(7) 2 ?
Ni1 S1 2.2339(7) . ?
Ni1 Ni2 2.5479(7) . ?
Ni2 S2 2.2237(7) . ?
Ni2 S2 2.2238(7) 2 ?
Ni2 S4 2.2343(7) 2 ?
Ni2 S4 2.2343(7) . ?
Ni2 I1 2.9085(6) 1_565 ?
S1 C1 1.676(2) . ?
S2 C1 1.670(2) . ?
S3 C4 1.672(2) . ?
S4 C4 1.676(2) . ?
C1 C2 1.512(3) . ?
C2 C3 1.514(4) . ?
C2 H2A 0.9700 . ?
C2 H2B 0.9700 . ?
C3 H3A 0.9600 . ?
C3 H3B 0.9600 . ?
C3 H3C 0.9600 . ?
C4 C5 1.510(3) . ?
C5 C6 1.487(5) . ?
C5 H5A 0.9700 . ?
C5 H5B 0.9700 . ?
C6 H6A 0.9600 . ?
C6 H6B 0.9600 . ?
C6 H6C 0.9600 . ?

loop_
_geom_torsion_atom_site_label_1
_geom_torsion_atom_site_label_2
_geom_torsion_atom_site_label_3
_geom_torsion_atom_site_label_4
_geom_torsion
_geom_torsion_site_symmetry_1
_geom_torsion_site_symmetry_2
_geom_torsion_site_symmetry_3
_geom_torsion_site_symmetry_4
_geom_torsion_publ_flag
S3 Ni1 Ni2 S2 -61.07(3) 2 . . . ?
S3 Ni1 Ni2 S2 118.93(3) . . . . ?
S1 Ni1 Ni2 S2 -152.62(2) 2 . . . ?
S1 Ni1 Ni2 S2 27.38(2) . . . . ?
S3 Ni1 Ni2 S2 118.93(3) 2 . . 2 ?
S3 Ni1 Ni2 S2 -61.07(3) . . . 2 ?
S1 Ni1 Ni2 S2 27.38(2) 2 . . 2 ?
S1 Ni1 Ni2 S2 -152.62(2) . . . 2 ?
S3 Ni1 Ni2 S4 28.99(2) 2 . . 2 ?
S3 Ni1 Ni2 S4 -151.01(2) . . . 2 ?
S1 Ni1 Ni2 S4 -62.55(3) 2 . . 2 ?
S1 Ni1 Ni2 S4 117.45(3) . . . 2 ?
S3 Ni1 Ni2 S4 -151.01(2) 2 . . . ?
S3 Ni1 Ni2 S4 28.99(2) . . . . ?
S1 Ni1 Ni2 S4 117.44(3) 2 . . . ?
S1 Ni1 Ni2 S4 -62.55(3) . . . . ?
S3 Ni1 S1 C1 64.97(9) 2 . . . ?
S3 Ni1 S1 C1 -121.28(9) . . . . ?
Ni2 Ni1 S1 C1 -28.08(9) . . . . ?
I1 Ni1 S1 C1 151.92(9) . . . . ?
S4 Ni2 S2 C1 -115.72(9) 2 . . . ?
S4 Ni2 S2 C1 68.62(9) . . . . ?
Ni1 Ni2 S2 C1 -23.55(9) . . . . ?
I1 Ni2 S2 C1 156.45(9) 1_565 . . . ?
S1 Ni1 S3 C4 -119.05(9) 2 . . . ?
S1 Ni1 S3 C4 66.47(9) . . . . ?
Ni2 Ni1 S3 C4 -26.37(9) . . . . ?
I1 Ni1 S3 C4 153.63(9) . . . . ?
S2 Ni2 S4 C4 -122.25(9) . . . . ?
S2 Ni2 S4 C4 64.73(9) 2 . . . ?
Ni1 Ni2 S4 C4 -28.76(9) . . . . ?
I1 Ni2 S4 C4 151.24(9) 1_565 . . . ?
Ni2 S2 C1 C2 -176.34(16) . . . . ?
Ni2 S2 C1 S1 7.06(18) . . . . ?
Ni1 S1 C1 C2 -159.08(16) . . . . ?
Ni1 S1 C1 S2 17.51(18) . . . . ?
S2 C1 C2 C3 -80.5(3) . . . . ?
S1 C1 C2 C3 96.4(3) . . . . ?
Ni1 S3 C4 C5 -170.66(17) . . . . ?
Ni1 S3 C4 S4 10.32(19) . . . . ?
Ni2 S4 C4 C5 -163.14(18) . . . . ?
Ni2 S4 C4 S3 15.88(18) . . . . ?
S3 C4 C5 C6 -73.7(3) . . . . ?
S4 C4 C5 C6 105.4(3) . . . . ?
